data_4303951
loop_
_publ_author_name
'Taro Tsubomura'
'Yasuhiro Ito'
'Satoshi Inoue'
'Yu Tanaka'
'Kenji Matsumoto'
'Toshiaki Tsukuda'

_publ_section_title
;
Strongly Luminescent Palladium(0) and Platinum(0) Diphosphine Complexes
;
_journal_name_full 'Inorganic Chemistry'
_journal_page_first 481
_journal_page_last 486
_journal_paper_doi 10.1021/ic700475z
_journal_volume 47
_journal_year 2008
_chemical_formula_moiety 'C72 H56 P4 Pd (C7 H8)3'
_chemical_formula_sum 'C93 H77 P4 Pt'
_chemical_formula_weight 1513.61
_chemical_name_common '[Pt(biphep)2] (C6H5CH3)3'
_chemical_name_systematic
; 
 ? 
;
_space_group_IT_number 15
_symmetry_cell_setting monoclinic
_symmetry_space_group_name_Hall '-C 2yc'
_symmetry_space_group_name_H-M 'C 1 2/c 1'
_atom_sites_solution_hydrogens geom
_atom_sites_solution_primary direct
_atom_sites_solution_secondary difmap
_audit_creation_method SHELXL-97
_cell_angle_alpha 90.00
_cell_angle_beta 97.870(17)
_cell_angle_gamma 90.00
_cell_formula_units_Z 4
_cell_length_a 19.818(8)
_cell_length_b 14.219(3)
_cell_length_c 26.677(2)
_cell_measurement_reflns_used 24
_cell_measurement_temperature 293(2)
_cell_measurement_theta_max 12.4
_cell_measurement_theta_min 10.0
_cell_volume 7447(3)
_computing_cell_refinement teXsan
_computing_data_collection teXsan
_computing_data_reduction teXsan
_computing_molecular_graphics ortepIII
_computing_structure_refinement 'SHELXL-97 (Sheldrick, 1997)'
_computing_structure_solution 'SHELXS-97 (Sheldrick, 1990)'
_diffrn_ambient_temperature 295(2)
_diffrn_measured_fraction_theta_full 0.999
_diffrn_measured_fraction_theta_max 0.999
_diffrn_measurement_device_type AFC-5S
_diffrn_measurement_method 'profile data from \q/2\q scans'
_diffrn_radiation_monochromator graphite
_diffrn_radiation_source 'fine-focus sealed tube'
_diffrn_radiation_type MoK\a
_diffrn_radiation_wavelength 0.71069
_diffrn_reflns_av_R_equivalents 0.0821
_diffrn_reflns_av_sigmaI/netI 0.1936
_diffrn_reflns_limit_h_max 0
_diffrn_reflns_limit_h_min -23
_diffrn_reflns_limit_k_max 16
_diffrn_reflns_limit_k_min 0
_diffrn_reflns_limit_l_max 31
_diffrn_reflns_limit_l_min -31
_diffrn_reflns_number 6760
_diffrn_reflns_theta_full 25.00
_diffrn_reflns_theta_max 25.00
_diffrn_reflns_theta_min 2.75
_diffrn_standards_decay_% 1.5
_diffrn_standards_interval_count 150
_diffrn_standards_number 3
_exptl_absorpt_coefficient_mu 2.017
_exptl_absorpt_correction_T_max 0.91
_exptl_absorpt_correction_T_min 0.68
_exptl_absorpt_correction_type psi-scan
_exptl_crystal_colour orange
_exptl_crystal_density_diffrn 1.346
_exptl_crystal_density_method 'not measured'
_exptl_crystal_F_000 3072
_exptl_crystal_size_max 0.3
_exptl_crystal_size_mid 0.2
_exptl_crystal_size_min 0.06
_refine_diff_density_max 1.039
_refine_diff_density_min -1.157
_refine_diff_density_rms 0.151
_refine_ls_extinction_method none
_refine_ls_goodness_of_fit_ref 1.015
_refine_ls_hydrogen_treatment constr
_refine_ls_matrix_type full
_refine_ls_number_parameters 456
_refine_ls_number_reflns 6556
_refine_ls_number_restraints 11
_refine_ls_restrained_S_all 1.325
_refine_ls_R_factor_all 0.1617
_refine_ls_R_factor_gt 0.0782
_refine_ls_shift/su_max 0.013
_refine_ls_shift/su_mean 0.001
_refine_ls_structure_factor_coef Fsqd
_refine_ls_weighting_details 'calc w=1/[\s^2^(Fo^2^)+(0.0500P)^2^+0.0000P] where P=(Fo^2^+2Fc^2^)/3'
_refine_ls_weighting_scheme calc
_refine_ls_wR_factor_gt 0.1313
_refine_ls_wR_factor_ref 0.1618
_reflns_number_gt 3779
_reflns_number_total 6556
_reflns_threshold_expression >2sigma(I)
_cod_data_source_file ic700475z-file003.cif
_cod_data_source_block ptbiphep
_cod_original_cell_volume 7446(3)
_cod_database_code 4303951

loop_
_symmetry_equiv_pos_as_xyz
'x, y, z'
'-x, y, -z+1/2'
'x+1/2, y+1/2, z'
'-x+1/2, y+1/2, -z+1/2'
'-x, -y, -z'
'x, -y, z-1/2'
'-x+1/2, -y+1/2, -z'
'x+1/2, -y+1/2, z-1/2'

loop_
_atom_site_label
_atom_site_type_symbol
_atom_site_fract_x
_atom_site_fract_y
_atom_site_fract_z
_atom_site_U_iso_or_equiv
_atom_site_adp_type
_atom_site_occupancy
_atom_site_symmetry_multiplicity
_atom_site_calc_flag
_atom_site_refinement_flags
_atom_site_disorder_assembly
_atom_site_disorder_group
Pt1 Pt 0.0000 -0.04983(6) 0.7500 0.0326(3) Uani 1 2 d S . .
P1 P -0.05077(18) 0.0309(3) 0.81076(13) 0.0359(10) Uani 1 1 d . . .
P2 P 0.07539(19) -0.1311(3) 0.80912(13) 0.0350(10) Uani 1 1 d . . .
C1 C 0.0105(7) 0.0656(10) 0.8667(5) 0.036(4) Uani 1 1 d . . .
C2 C 0.0318(8) 0.1590(11) 0.8712(5) 0.044(4) Uani 1 1 d . . .
H2 H 0.0129 0.2031 0.8476 0.053 Uiso 1 1 calc R . .
C3 C 0.0812(9) 0.1871(12) 0.9106(6) 0.060(5) Uani 1 1 d . . .
H3 H 0.0951 0.2496 0.9129 0.072 Uiso 1 1 calc R . .
C4 C 0.1092(8) 0.1239(13) 0.9459(6) 0.055(5) Uani 1 1 d . . .
H4 H 0.1420 0.1422 0.9724 0.065 Uiso 1 1 calc R . .
C5 C 0.0873(8) 0.0322(11) 0.9411(5) 0.049(4) Uani 1 1 d . . .
H5 H 0.1056 -0.0104 0.9658 0.058 Uiso 1 1 calc R . .
C6 C 0.0398(8) -0.0015(12) 0.9019(5) 0.043(4) Uani 1 1 d . . .
C7 C 0.0382(7) -0.1677(10) 0.8659(5) 0.033(4) Uani 1 1 d . . .
C8 C 0.0188(8) -0.2629(11) 0.8708(6) 0.046(4) Uani 1 1 d . . .
H8 H 0.0285 -0.3067 0.8469 0.055 Uiso 1 1 calc R . .
C9 C -0.0141(8) -0.2915(12) 0.9105(6) 0.056(5) Uani 1 1 d . . .
H9 H -0.0274 -0.3540 0.9126 0.067 Uiso 1 1 calc R . .
C10 C -0.0272(8) -0.2281(12) 0.9470(6) 0.059(5) Uani 1 1 d . . .
H10 H -0.0488 -0.2470 0.9741 0.071 Uiso 1 1 calc R . .
C11 C -0.0077(8) -0.1362(11) 0.9422(5) 0.049(4) Uani 1 1 d . . .
H11 H -0.0150 -0.0942 0.9676 0.059 Uiso 1 1 calc R . .
C12 C 0.0222(8) -0.1023(11) 0.9018(5) 0.039(4) Uani 1 1 d . . .
C13 C -0.0930(7) 0.1440(12) 0.7949(6) 0.050(4) Uani 1 1 d . . .
C14 C -0.1315(9) 0.1934(14) 0.8254(7) 0.074(6) Uani 1 1 d . . .
H14 H -0.1351 0.1702 0.8576 0.088 Uiso 1 1 calc R . .
C15 C -0.1644(9) 0.2748(15) 0.8103(8) 0.079(6) Uani 1 1 d . . .
H15 H -0.1893 0.3064 0.8321 0.095 Uiso 1 1 calc R . .
C16 C -0.1610(11) 0.3100(14) 0.7633(9) 0.091(7) Uani 1 1 d . . .
H16 H -0.1851 0.3639 0.7524 0.110 Uiso 1 1 calc R . .
C17 C -0.1218(11) 0.2653(13) 0.7325(8) 0.089(7) Uani 1 1 d . . .
H17 H -0.1164 0.2916 0.7013 0.106 Uiso 1 1 calc R . .
C18 C -0.0902(8) 0.1822(11) 0.7469(6) 0.053(5) Uani 1 1 d . . .
H18 H -0.0664 0.1505 0.7243 0.064 Uiso 1 1 calc R . .
C19 C -0.1171(7) -0.0279(9) 0.8420(5) 0.035(4) Uani 1 1 d . . .
C20 C -0.1551(8) -0.0976(11) 0.8177(6) 0.048(4) Uani 1 1 d . . .
H20 H -0.1481 -0.1137 0.7851 0.057 Uiso 1 1 calc R . .
C21 C -0.2046(9) -0.1464(14) 0.8402(7) 0.078(6) Uani 1 1 d . . .
H21 H -0.2286 -0.1959 0.8234 0.094 Uiso 1 1 calc R . .
C22 C -0.2170(9) -0.1202(14) 0.8867(7) 0.067(5) Uani 1 1 d . . .
H22 H -0.2509 -0.1506 0.9015 0.081 Uiso 1 1 calc R . .
C23 C -0.1806(8) -0.0504(14) 0.9123(5) 0.061(5) Uani 1 1 d . . .
H23 H -0.1896 -0.0329 0.9444 0.074 Uiso 1 1 calc R . .
C24 C -0.1301(8) -0.0052(12) 0.8905(5) 0.053(4) Uani 1 1 d . . .
H24 H -0.1043 0.0414 0.9086 0.063 Uiso 1 1 calc R . .
C25 C 0.1543(7) -0.0718(9) 0.8396(5) 0.036(4) Uani 1 1 d . . .
C26 C 0.1794(9) 0.0032(11) 0.8162(6) 0.056(5) Uani 1 1 d . . .
H26 H 0.1572 0.0217 0.7848 0.067 Uiso 1 1 calc R . .
C27 C 0.2355(8) 0.0521(14) 0.8368(6) 0.075(6) Uani 1 1 d . . .
H27 H 0.2506 0.1033 0.8197 0.090 Uiso 1 1 calc R . .
C28 C 0.2701(9) 0.0254(14) 0.8831(7) 0.072(6) Uani 1 1 d . . .
H28 H 0.3087 0.0579 0.8975 0.087 Uiso 1 1 calc R . .
C29 C 0.2464(8) -0.0492(14) 0.9071(6) 0.065(5) Uani 1 1 d . . .
H29 H 0.2696 -0.0686 0.9380 0.078 Uiso 1 1 calc R . .
C30 C 0.1880(8) -0.0974(10) 0.8862(5) 0.044(4) Uani 1 1 d . . .
H30 H 0.1717 -0.1470 0.9038 0.053 Uiso 1 1 calc R . .
C31 C 0.1130(7) -0.2418(11) 0.7911(5) 0.046(4) Uani 1 1 d . . .
C32 C 0.1605(8) -0.2939(12) 0.8220(6) 0.056(5) Uani 1 1 d . . .
H32 H 0.1744 -0.2728 0.8548 0.068 Uiso 1 1 calc R . .
C33 C 0.1881(10) -0.3756(14) 0.8063(8) 0.078(6) Uani 1 1 d . . .
H33 H 0.2224 -0.4070 0.8271 0.094 Uiso 1 1 calc R . .
C34 C 0.1632(10) -0.4107(13) 0.7581(9) 0.082(7) Uani 1 1 d . . .
H34 H 0.1806 -0.4668 0.7473 0.099 Uiso 1 1 calc R . .
C35 C 0.1145(11) -0.3646(15) 0.7269(8) 0.091(7) Uani 1 1 d . . .
H35 H 0.0978 -0.3889 0.6953 0.110 Uiso 1 1 calc R . .
C36 C 0.0898(10) -0.2790(12) 0.7436(6) 0.071(6) Uani 1 1 d . . .
H36 H 0.0570 -0.2462 0.7222 0.085 Uiso 1 1 calc R . .
C37 C 0.1201(18) 0.446(2) 0.9799(13) 0.202(14) Uani 1 1 d . . .
H37A H 0.0983 0.4266 1.0082 0.303 Uiso 1 1 calc R . .
H37B H 0.1385 0.5079 0.9859 0.303 Uiso 1 1 calc R . .
H37C H 0.1562 0.4028 0.9757 0.303 Uiso 1 1 calc R . .
C38 C 0.0740(15) 0.446(2) 0.9375(9) 0.144(14) Uani 1 1 d D . .
C39 C 0.0926(12) 0.4719(14) 0.8913(9) 0.090(7) Uani 1 1 d D . .
H39 H 0.1361 0.4920 0.8872 0.107 Uiso 1 1 calc R . .
C40 C 0.0413(16) 0.465(2) 0.8530(9) 0.131(11) Uani 1 1 d D . .
H40 H 0.0546 0.4943 0.8247 0.158 Uiso 1 1 calc R . .
C41 C -0.022(2) 0.431(5) 0.840(2) 0.52(8) Uani 1 1 d D . .
H41 H -0.0490 0.4183 0.8099 0.627 Uiso 1 1 calc R . .
C42 C -0.0293(18) 0.423(4) 0.890(2) 0.25(3) Uani 1 1 d D . .
H42 H -0.0756 0.4198 0.8924 0.297 Uiso 1 1 calc R . .
C43 C 0.0073(14) 0.4188(14) 0.9393(12) 0.103(10) Uani 1 1 d D . .
H43 H -0.0105 0.4004 0.9683 0.123 Uiso 1 1 calc R . .
C44 C 0.229(2) 0.3032(16) 0.4684(8) 0.109(11) Uani 1 1 d D . .
C45 C 0.348(2) 0.265(3) 0.4785(19) 0.20(3) Uani 1 1 d D . .
C46 C 0.294(3) 0.319(4) 0.458(2) 0.26(7) Uani 0.50 1 d PD . .
C47 C 0.2850(18) 0.258(3) 0.4917(18) 0.086(15) Uani 0.50 1 d PD . .
C48 C 0.164(3) 0.298(5) 0.479(3) 0.15(4) Uani 0.50 1 d PD . .

loop_
_atom_site_aniso_label
_atom_site_aniso_U_11
_atom_site_aniso_U_22
_atom_site_aniso_U_33
_atom_site_aniso_U_23
_atom_site_aniso_U_13
_atom_site_aniso_U_12
Pt1 0.0370(5) 0.0312(5) 0.0299(4) 0.000 0.0059(3) 0.000
P1 0.036(2) 0.034(3) 0.038(2) -0.0007(18) 0.0037(17) 0.0031(19)
P2 0.037(2) 0.035(2) 0.033(2) -0.0003(18) 0.0076(18) 0.0022(19)
C1 0.039(9) 0.026(9) 0.046(8) 0.003(7) 0.018(7) 0.002(7)
C2 0.058(11) 0.041(10) 0.033(9) 0.000(8) 0.010(8) 0.013(9)
C3 0.077(14) 0.045(11) 0.057(11) -0.014(9) 0.003(10) 0.001(10)
C4 0.049(11) 0.066(13) 0.047(10) -0.013(9) -0.002(8) -0.003(10)
C5 0.058(11) 0.056(13) 0.029(8) -0.001(8) -0.006(7) 0.009(9)
C6 0.040(10) 0.055(11) 0.035(9) -0.002(8) 0.010(8) 0.002(8)
C7 0.033(9) 0.038(10) 0.028(8) 0.001(7) 0.009(6) 0.009(7)
C8 0.053(11) 0.034(10) 0.050(10) 0.004(8) 0.005(8) 0.010(8)
C9 0.068(13) 0.045(11) 0.059(11) 0.026(9) 0.026(10) 0.009(9)
C10 0.070(13) 0.059(13) 0.054(11) 0.018(9) 0.029(9) -0.001(10)
C11 0.056(11) 0.050(11) 0.043(9) 0.008(8) 0.015(8) 0.015(9)
C12 0.041(10) 0.044(10) 0.031(9) 0.011(8) 0.007(7) 0.002(8)
C13 0.032(9) 0.063(12) 0.053(10) -0.017(9) 0.001(8) 0.002(9)
C14 0.067(14) 0.080(15) 0.080(14) 0.002(11) 0.029(11) 0.035(12)
C15 0.061(13) 0.077(16) 0.096(16) -0.036(13) -0.001(12) 0.033(12)
C16 0.089(18) 0.052(15) 0.12(2) 0.007(14) -0.015(16) 0.008(13)
C17 0.103(18) 0.042(13) 0.111(18) 0.011(12) -0.021(14) 0.034(12)
C18 0.057(12) 0.042(11) 0.058(11) -0.010(9) -0.003(9) 0.022(9)
C19 0.036(9) 0.029(10) 0.041(8) 0.006(7) 0.006(7) 0.003(7)
C20 0.050(11) 0.056(11) 0.040(9) -0.008(8) 0.015(8) -0.002(9)
C21 0.076(15) 0.077(15) 0.081(14) -0.011(12) 0.011(12) -0.038(12)
C22 0.052(12) 0.078(14) 0.077(13) 0.004(11) 0.024(10) -0.022(11)
C23 0.060(11) 0.082(13) 0.046(9) 0.004(11) 0.021(8) 0.023(13)
C24 0.040(10) 0.077(12) 0.041(9) -0.005(8) 0.004(8) 0.006(9)
C25 0.042(9) 0.030(10) 0.035(8) 0.003(6) -0.002(7) 0.003(7)
C26 0.067(12) 0.059(11) 0.038(9) 0.020(8) -0.007(8) -0.014(10)
C27 0.063(12) 0.079(13) 0.079(12) 0.033(13) -0.006(10) -0.039(13)
C28 0.046(11) 0.082(17) 0.083(14) -0.002(12) -0.009(10) -0.019(11)
C29 0.057(11) 0.068(12) 0.064(11) -0.005(12) -0.016(9) 0.012(12)
C30 0.049(10) 0.035(9) 0.047(9) 0.004(7) 0.001(8) 0.001(8)
C31 0.042(10) 0.053(11) 0.044(9) 0.013(8) 0.010(8) 0.009(8)
C32 0.047(11) 0.058(12) 0.063(11) 0.002(9) 0.008(9) 0.013(9)
C33 0.078(15) 0.061(14) 0.097(16) 0.004(12) 0.017(12) 0.019(12)
C34 0.075(15) 0.042(12) 0.14(2) -0.015(13) 0.035(14) 0.019(11)
C35 0.099(17) 0.072(16) 0.096(16) -0.037(13) -0.013(13) 0.022(14)
C36 0.102(16) 0.056(13) 0.053(12) -0.016(10) 0.008(11) 0.004(12)
C37 0.26(4) 0.08(2) 0.27(4) -0.02(3) 0.04(4) 0.02(3)
C38 0.24(4) 0.064(17) 0.11(2) 0.007(19) -0.05(2) 0.05(3)
C39 0.12(2) 0.072(17) 0.078(14) 0.027(13) 0.025(15) 0.013(14)
C40 0.21(3) 0.09(2) 0.088(17) -0.022(16) 0.00(2) 0.03(2)
C41 0.42(9) 0.12(4) 0.90(16) -0.23(9) -0.37(11) 0.12(5)
C42 0.10(2) 0.11(3) 0.49(7) -0.15(5) -0.12(4) 0.02(2)
C43 0.075(17) 0.057(15) 0.19(3) -0.002(16) 0.072(19) -0.023(13)
C44 0.20(4) 0.064(18) 0.051(15) 0.003(12) -0.02(2) -0.02(2)
C45 0.16(4) 0.21(6) 0.25(5) -0.16(4) 0.08(4) -0.08(4)
C46 0.5(2) 0.13(7) 0.15(7) -0.09(5) 0.24(10) -0.18(10)
C47 0.09(4) 0.04(3) 0.11(4) -0.04(3) -0.02(4) -0.02(3)
C48 0.13(6) 0.13(6) 0.18(7) -0.12(5) -0.09(6) 0.01(5)

loop_
_atom_type_symbol
_atom_type_description
_atom_type_scat_dispersion_real
_atom_type_scat_dispersion_imag
_atom_type_scat_source
C C 0.0033 0.0016 'International Tables Vol C Tables 4.2.6.8 and 6.1.1.4'
H H 0.0000 0.0000 'International Tables Vol C Tables 4.2.6.8 and 6.1.1.4'
P P 0.1023 0.0942 'International Tables Vol C Tables 4.2.6.8 and 6.1.1.4'
Pt Pt -1.7033 8.3905 'International Tables Vol C Tables 4.2.6.8 and 6.1.1.4'

loop_
_geom_angle_atom_site_label_1
_geom_angle_atom_site_label_2
_geom_angle_atom_site_label_3
_geom_angle
_geom_angle_site_symmetry_1
_geom_angle_site_symmetry_3
_geom_angle_publ_flag
P1 Pt1 P1 120.80(19) . 2_556 ?
P1 Pt1 P2 114.78(13) . 2_556 ?
P1 Pt1 P2 94.12(12) 2_556 2_556 ?
P1 Pt1 P2 94.12(12) . . ?
P1 Pt1 P2 114.78(13) 2_556 . ?
P2 Pt1 P2 120.40(19) 2_556 . ?
C13 P1 C19 99.8(7) . . ?
C13 P1 C1 100.4(6) . . ?
C19 P1 C1 100.7(6) . . ?
C13 P1 Pt1 119.9(5) . . ?
C19 P1 Pt1 119.5(5) . . ?
C1 P1 Pt1 113.1(4) . . ?
C31 P2 C7 101.3(6) . . ?
C31 P2 C25 99.0(7) . . ?
C7 P2 C25 100.1(6) . . ?
C31 P2 Pt1 119.7(5) . . ?
C7 P2 Pt1 113.9(4) . . ?
C25 P2 Pt1 119.6(4) . . ?
C2 C1 C6 119.8(14) . . ?
C2 C1 P1 118.7(11) . . ?
C6 C1 P1 121.4(11) . . ?
C1 C2 C3 120.8(15) . . ?
C4 C3 C2 120.6(16) . . ?
C3 C4 C5 117.9(15) . . ?
C4 C5 C6 124.6(15) . . ?
C5 C6 C1 116.2(15) . . ?
C5 C6 C12 118.1(15) . . ?
C1 C6 C12 125.6(15) . . ?
C12 C7 C8 118.7(13) . . ?
C12 C7 P2 121.7(11) . . ?
C8 C7 P2 119.3(11) . . ?
C9 C8 C7 121.1(15) . . ?
C8 C9 C10 120.2(16) . . ?
C11 C10 C9 118.3(15) . . ?
C10 C11 C12 124.0(15) . . ?
C11 C12 C7 117.5(14) . . ?
C11 C12 C6 117.6(14) . . ?
C7 C12 C6 124.8(14) . . ?
C14 C13 C18 115.9(16) . . ?
C14 C13 P1 125.4(14) . . ?
C18 C13 P1 118.6(12) . . ?
C15 C14 C13 122.4(19) . . ?
C16 C15 C14 120.3(19) . . ?
C15 C16 C17 119(2) . . ?
C16 C17 C18 121(2) . . ?
C17 C18 C13 121.3(18) . . ?
C20 C19 C24 117.0(14) . . ?
C20 C19 P1 119.8(11) . . ?
C24 C19 P1 123.2(12) . . ?
C19 C20 C21 122.2(15) . . ?
C22 C21 C20 118.9(17) . . ?
C21 C22 C23 121.0(16) . . ?
C22 C23 C24 119.5(15) . . ?
C23 C24 C19 121.4(15) . . ?
C26 C25 C30 117.3(14) . . ?
C26 C25 P2 119.4(11) . . ?
C30 C25 P2 123.3(11) . . ?
C27 C26 C25 122.9(14) . . ?
C26 C27 C28 119.9(16) . . ?
C29 C28 C27 118.4(16) . . ?
C28 C29 C30 121.2(15) . . ?
C25 C30 C29 120.3(15) . . ?
C32 C31 C36 117.0(16) . . ?
C32 C31 P2 124.9(12) . . ?
C36 C31 P2 118.0(12) . . ?
C33 C32 C31 122.6(17) . . ?
C32 C33 C34 118.4(18) . . ?
C35 C34 C33 121.5(18) . . ?
C34 C35 C36 118.3(19) . . ?
C31 C36 C35 122.1(18) . . ?
C37 C38 C39 121(3) . . ?
C37 C38 C43 120(3) . . ?
C39 C38 C43 119(2) . . ?
C40 C39 C38 113(2) . . ?
C41 C40 C39 143(4) . . ?
C41 C40 C42 45.2(19) . . ?
C39 C40 C42 99(2) . . ?
C40 C41 C42 90(4) . . ?
C41 C42 C43 143(4) . . ?
C41 C42 C40 44(2) . . ?
C43 C42 C40 100(2) . . ?
C38 C43 C42 109(3) . . ?
C47 C44 C46 56(4) . . ?
C47 C44 C48 128(4) . . ?
C46 C44 C48 174(5) . . ?
C47 C44 C47 67(3) . 7_556 ?
C46 C44 C47 122(4) . 7_556 ?
C48 C44 C47 62(4) . 7_556 ?
C47 C45 C46 56(4) . . ?
C47 C45 C48 61(3) . 7_556 ?
C46 C45 C48 116(4) . 7_556 ?
C47 C46 C44 62(2) . . ?
C47 C46 C45 61(2) . . ?
C44 C46 C45 123(5) . . ?
C46 C47 C45 63(2) . . ?
C46 C47 C44 63(2) . . ?
C45 C47 C44 125(4) . . ?
C46 C47 C48 127(4) . 7_556 ?
C45 C47 C48 65(3) . 7_556 ?
C44 C47 C48 170(4) . 7_556 ?
C46 C47 C44 174(4) . 7_556 ?
C45 C47 C44 121(4) . 7_556 ?
C44 C47 C44 113(3) . 7_556 ?
C48 C47 C44 57(2) 7_556 7_556 ?
C46 C47 C47 122(4) . 7_556 ?
C45 C47 C47 175(5) . 7_556 ?
C44 C47 C47 59(2) . 7_556 ?
C48 C47 C47 111(4) 7_556 7_556 ?
C44 C47 C47 54(3) 7_556 7_556 ?
C44 C48 C47 62(3) . 7_556 ?
C44 C48 C45 116(6) . 7_556 ?
C47 C48 C45 55(3) 7_556 7_556 ?

loop_
_geom_bond_atom_site_label_1
_geom_bond_atom_site_label_2
_geom_bond_distance
_geom_bond_site_symmetry_2
_geom_bond_publ_flag
Pt1 P1 2.325(4) . ?
Pt1 P1 2.325(4) 2_556 ?
Pt1 P2 2.326(4) 2_556 ?
Pt1 P2 2.326(4) . ?
P1 C13 1.835(17) . ?
P1 C19 1.851(14) . ?
P1 C1 1.857(14) . ?
P2 C31 1.834(16) . ?
P2 C7 1.848(13) . ?
P2 C25 1.863(14) . ?
C1 C2 1.393(19) . ?
C1 C6 1.408(19) . ?
C2 C3 1.394(19) . ?
C3 C4 1.36(2) . ?
C4 C5 1.37(2) . ?
C5 C6 1.393(19) . ?
C6 C12 1.475(19) . ?
C7 C12 1.402(18) . ?
C7 C8 1.417(19) . ?
C8 C9 1.378(19) . ?
C9 C10 1.38(2) . ?
C10 C11 1.37(2) . ?
C11 C12 1.386(18) . ?
C13 C14 1.38(2) . ?
C13 C18 1.40(2) . ?
C14 C15 1.36(2) . ?
C15 C16 1.36(3) . ?
C16 C17 1.36(3) . ?
C17 C18 1.37(2) . ?
C19 C20 1.355(18) . ?
C19 C24 1.390(18) . ?
C20 C21 1.40(2) . ?
C21 C22 1.35(2) . ?
C22 C23 1.36(2) . ?
C23 C24 1.38(2) . ?
C25 C26 1.363(18) . ?
C25 C30 1.377(17) . ?
C26 C27 1.363(19) . ?
C27 C28 1.38(2) . ?
C28 C29 1.36(2) . ?
C29 C30 1.39(2) . ?
C31 C32 1.380(18) . ?
C31 C36 1.391(19) . ?
C32 C33 1.37(2) . ?
C33 C34 1.41(2) . ?
C34 C35 1.35(2) . ?
C35 C36 1.41(2) . ?
C37 C38 1.35(3) . ?
C38 C39 1.38(2) . ?
C38 C43 1.39(2) . ?
C39 C40 1.34(2) . ?
C40 C41 1.34(3) . ?
C40 C42 1.91(5) . ?
C41 C42 1.36(3) . ?
C42 C43 1.42(4) . ?
C44 C47 1.35(2) . ?
C44 C46 1.36(3) . ?
C44 C48 1.36(3) . ?
C44 C47 1.44(5) 7_556 ?
C45 C47 1.34(2) . ?
C45 C46 1.36(3) . ?
C45 C48 1.49(8) 7_556 ?
C46 C47 1.27(8) . ?
C47 C48 1.43(8) 7_556 ?
C47 C44 1.44(5) 7_556 ?
C47 C47 1.53(8) 7_556 ?
C48 C47 1.43(8) 7_556 ?
C48 C45 1.49(8) 7_556 ?
